data_2223142
loop_
_publ_author_name
'Guo, Pengran'
'Wang, Chang'
'Chen, Jianghan'
'Mou, Dehai'

_publ_section_title
;
 4-[(2-Methyl-5-oxo-4,5-dihydro-1,3-oxazol-4-ylidene)methyl]phenyl
 acetate
;
_journal_coeditor_code KJ2130
_journal_issue 9
_journal_name_full 'Acta Crystallographica Section E'
_journal_page_first o2215
_journal_paper_doi 10.1107/S1600536809032243
_journal_volume 65
_journal_year 2009
_chemical_formula_iupac 'C13 H11 N O4'
_chemical_formula_moiety 'C13 H11 N O4'
_chemical_formula_sum 'C13 H11 N O4'
_chemical_formula_weight 245.23
_chemical_name_systematic
;
4-[(2-Methyl-5-oxo-4,5-dihydro-1,3-oxazol-4-ylidene)methyl]phenyl acetate
;
_space_group_IT_number 2
_symmetry_cell_setting triclinic
_symmetry_space_group_name_Hall '-P 1'
_symmetry_space_group_name_H-M 'P -1'
_atom_sites_solution_hydrogens geom
_atom_sites_solution_primary direct
_atom_sites_solution_secondary difmap
_cell_angle_alpha 94.322(4)
_cell_angle_beta 93.156(4)
_cell_angle_gamma 108.136(4)
_cell_formula_units_Z 2
_cell_length_a 5.5802(15)
_cell_length_b 7.446(2)
_cell_length_c 15.012(4)
_cell_measurement_reflns_used 2544
_cell_measurement_temperature 293(2)
_cell_measurement_theta_max 25.44
_cell_measurement_theta_min 3.00
_cell_volume 589.0(3)
_computing_cell_refinement 'SAINT-Plus (Bruker, 1998)'
_computing_data_collection 'SMART (Bruker, 1998)'
_computing_data_reduction 'SAINT-Plus (Bruker, 1998)'
_computing_molecular_graphics 'SHELXTL (Sheldrick, 2008)'
_computing_publication_material 'SHELXTL (Sheldrick, 2008)'
_computing_structure_refinement 'SHELXL97 (Sheldrick, 2008)'
_computing_structure_solution 'SHELXS97 (Sheldrick, 2008)'
_diffrn_ambient_temperature 293(2)
_diffrn_detector_area_resol_mean 15
_diffrn_measured_fraction_theta_full 1.000
_diffrn_measured_fraction_theta_max 1.000
_diffrn_measurement_device_type 'Bruker SMART APEX CCD area-detector'
_diffrn_measurement_method '\f and \w'
_diffrn_radiation_monochromator graphite
_diffrn_radiation_source 'fine-focus sealed tube'
_diffrn_radiation_type MoK\a
_diffrn_radiation_wavelength 0.71073
_diffrn_reflns_av_R_equivalents 0.0159
_diffrn_reflns_av_sigmaI/netI 0.0281
_diffrn_reflns_limit_h_max 3
_diffrn_reflns_limit_h_min -6
_diffrn_reflns_limit_k_max 9
_diffrn_reflns_limit_k_min -9
_diffrn_reflns_limit_l_max 15
_diffrn_reflns_limit_l_min -18
_diffrn_reflns_number 3324
_diffrn_reflns_theta_full 26.13
_diffrn_reflns_theta_max 26.07
_diffrn_reflns_theta_min 2.73
_diffrn_standards_number 0
_exptl_absorpt_coefficient_mu 0.104
_exptl_absorpt_correction_T_max 0.9917
_exptl_absorpt_correction_T_min 0.9851
_exptl_absorpt_correction_type multi-scan
_exptl_absorpt_process_details '(SAINT-Plus; Bruker, 2003)'
_exptl_crystal_colour colourless
_exptl_crystal_density_diffrn 1.383
_exptl_crystal_density_method 'not measured'
_exptl_crystal_description block
_exptl_crystal_F_000 256
_exptl_crystal_size_max 0.14
_exptl_crystal_size_mid 0.13
_exptl_crystal_size_min 0.08
_refine_diff_density_max 0.146
_refine_diff_density_min -0.139
_refine_ls_extinction_method none
_refine_ls_goodness_of_fit_ref 1.038
_refine_ls_hydrogen_treatment constr
_refine_ls_matrix_type full
_refine_ls_number_parameters 153
_refine_ls_number_reflns 2264
_refine_ls_number_restraints 0
_refine_ls_restrained_S_all 1.038
_refine_ls_R_factor_all 0.0804
_refine_ls_R_factor_gt 0.0609
_refine_ls_shift/su_max_lt 0.001
_refine_ls_shift/su_mean 0.000
_refine_ls_structure_factor_coef Fsqd
_refine_ls_weighting_details 'calc w=1/[\s^2^(Fo^2^)+(0.0685P)^2^+0.3541P] where P=(Fo^2^+2Fc^2^)/3'
_refine_ls_weighting_scheme calc
_refine_ls_wR_factor_gt 0.1483
_refine_ls_wR_factor_ref 0.1635
_reflns_number_gt 1707
_reflns_number_total 2264
_reflns_threshold_expression I>2\s(I)
_cod_data_source_file kj2130.cif
_cod_data_source_block I
_cod_depositor_comments
;
The following automatic conversions were performed:
'_symmetry_cell_setting' value 'Triclinic' changed to 'triclinic'
according to '/home/saulius/struct/CIF-dictionaries/cif_core.dic'
dictionary named 'cif_core.dic' version 2.4.1 from 2010-06-29.

Automatic conversion script
Id: cif_fix_enum 1527 2010-12-29 10:47:43Z saulius 

The following automatic conversions were performed:

'_symmetry_cell_setting' value 'Triclinic' changed to 'triclinic'
according to /home/saulius/struct/CIF-dictionaries/cif_core.dic
dictionary named 'cif_core.dic' version 2.4.1 from 2010-06-29.

Automatic conversion script
Id: cif_fix_values 1715 2011-07-08 13:25:40Z adriana 
;
_cod_original_cell_volume 589.1(3)
_cod_database_code 2223142
_cod_database_fobs_code 2223142

loop_
_symmetry_equiv_pos_as_xyz
'x, y, z'
'-x, -y, -z'

loop_
_atom_site_type_symbol
_atom_site_label
_atom_site_fract_x
_atom_site_fract_y
_atom_site_fract_z
_atom_site_U_iso_or_equiv
_atom_site_adp_type
_atom_site_calc_flag
_atom_site_refinement_flags
_atom_site_occupancy
_atom_site_disorder_assembly
_atom_site_disorder_group
N N1 0.4700(4) 0.9795(3) 0.17606(14) 0.0516(6) Uani d . 1 . .
O O1 1.3127(3) 0.7316(3) 0.44177(12) 0.0565(5) Uani d . 1 . .
O O2 0.2844(4) 0.6674(3) -0.02010(13) 0.0725(6) Uani d . 1 . .
O O3 0.2123(4) 0.9237(3) 0.04884(12) 0.0568(5) Uani d . 1 . .
O O4 1.0311(4) 0.7157(3) 0.54417(13) 0.0631(6) Uani d . 1 . .
C C1 1.1357(5) 0.7294(4) 0.37105(17) 0.0491(6) Uani d . 1 . .
C C2 1.1061(5) 0.5959(4) 0.29939(17) 0.0540(7) Uani d . 1 . .
H H2 1.1950 0.5091 0.3002 0.065 Uiso calc R 1 . .
C C3 0.9434(5) 0.5922(4) 0.22626(17) 0.0518(7) Uani d . 1 . .
H H3 0.9229 0.5019 0.1778 0.062 Uiso calc R 1 . .
C C4 0.8449(5) 0.8561(4) 0.29798(17) 0.0529(7) Uani d . 1 . .
H H4 0.7574 0.9439 0.2980 0.064 Uiso calc R 1 . .
C C5 1.0078(5) 0.8603(4) 0.37083(17) 0.0552(7) Uani d . 1 . .
H H5 1.0312 0.9507 0.4195 0.066 Uiso calc R 1 . .
C C6 0.8087(5) 0.7219(3) 0.22381(16) 0.0460(6) Uani d . 1 . .
C C7 0.6402(5) 0.7112(4) 0.14512(17) 0.0485(6) Uani d . 1 . .
H H7 0.6312 0.6140 0.1010 0.058 Uiso calc R 1 . .
C C8 0.4950(5) 0.8196(3) 0.12586(16) 0.0456(6) Uani d . 1 . .
C C9 0.3284(5) 0.7834(4) 0.04328(18) 0.0517(6) Uani d . 1 . .
C C10 0.3096(6) 1.0311(4) 0.1294(2) 0.0614(5) Uani d . 1 . .
C C11 0.2127(6) 1.1906(4) 0.1497(2) 0.0614(5) Uani d . 1 . .
H H11A 0.2977 1.2619 0.2046 0.092 Uiso calc R 1 . .
H H11B 0.0343 1.1427 0.1558 0.092 Uiso calc R 1 . .
H H11C 0.2430 1.2715 0.1019 0.092 Uiso calc R 1 . .
C C12 1.2360(5) 0.7171(4) 0.52634(17) 0.0483(6) Uani d . 1 . .
C C13 1.4387(6) 0.6997(4) 0.5901(2) 0.0614(5) Uani d . 1 . .
H H13A 1.4521 0.7817 0.6439 0.092 Uiso calc R 1 . .
H H13B 1.5969 0.7353 0.5632 0.092 Uiso calc R 1 . .
H H13C 1.3984 0.5707 0.6044 0.092 Uiso calc R 1 . .

loop_
_atom_site_aniso_label
_atom_site_aniso_U_11
_atom_site_aniso_U_22
_atom_site_aniso_U_33
_atom_site_aniso_U_12
_atom_site_aniso_U_13
_atom_site_aniso_U_23
N1 0.0563(13) 0.0520(13) 0.0512(12) 0.0260(10) -0.0003(10) -0.0015(10)
O1 0.0468(10) 0.0774(13) 0.0507(11) 0.0283(9) 0.0027(8) 0.0039(9)
O2 0.0901(16) 0.0779(14) 0.0548(12) 0.0428(12) -0.0140(11) -0.0167(11)
O3 0.0637(12) 0.0609(12) 0.0513(11) 0.0312(10) -0.0071(9) -0.0008(9)
O4 0.0549(12) 0.0869(15) 0.0590(12) 0.0379(11) 0.0086(9) 0.0100(10)
C1 0.0461(14) 0.0585(15) 0.0465(14) 0.0220(12) 0.0049(11) 0.0049(12)
C2 0.0600(16) 0.0603(16) 0.0524(15) 0.0355(14) 0.0043(13) 0.0020(13)
C3 0.0634(17) 0.0516(15) 0.0470(14) 0.0295(13) 0.0039(12) -0.0020(11)
C4 0.0654(17) 0.0523(15) 0.0507(15) 0.0339(13) 0.0019(13) 0.0007(12)
C5 0.0665(17) 0.0570(16) 0.0468(14) 0.0299(14) -0.0005(13) -0.0061(12)
C6 0.0512(14) 0.0463(13) 0.0450(13) 0.0219(11) 0.0058(11) 0.0030(11)
C7 0.0563(15) 0.0482(14) 0.0442(13) 0.0220(12) 0.0046(11) 0.0001(11)
C8 0.0502(14) 0.0469(13) 0.0429(13) 0.0206(11) 0.0040(11) 0.0026(10)
C9 0.0581(16) 0.0522(15) 0.0493(14) 0.0249(13) 0.0031(12) 0.0025(12)
C10 0.0603(10) 0.0662(11) 0.0616(10) 0.0281(8) -0.0028(8) 0.0013(8)
C11 0.0603(10) 0.0662(11) 0.0616(10) 0.0281(8) -0.0028(8) 0.0013(8)
C12 0.0472(15) 0.0487(14) 0.0487(14) 0.0173(12) -0.0005(11) -0.0029(11)
C13 0.0603(10) 0.0662(11) 0.0616(10) 0.0281(8) -0.0028(8) 0.0013(8)

loop_
_atom_type_symbol
_atom_type_description
_atom_type_scat_dispersion_real
_atom_type_scat_dispersion_imag
_atom_type_scat_source
C C 0.0033 0.0016 'International Tables Vol C Tables 4.2.6.8 and 6.1.1.4'
H H 0.0000 0.0000 'International Tables Vol C Tables 4.2.6.8 and 6.1.1.4'
N N 0.0061 0.0033 'International Tables Vol C Tables 4.2.6.8 and 6.1.1.4'
O O 0.0106 0.0060 'International Tables Vol C Tables 4.2.6.8 and 6.1.1.4'

loop_
_geom_angle_atom_site_label_1
_geom_angle_atom_site_label_2
_geom_angle_atom_site_label_3
_geom_angle_site_symmetry_1
_geom_angle_site_symmetry_3
_geom_angle
_geom_angle_publ_flag
C10 N1 C8 . . 105.4(2) ?
C12 O1 C1 . . 118.8(2) ?
C10 O3 C9 . . 105.4(2) ?
C2 C1 C5 . . 121.3(2) ?
C2 C1 O1 . . 116.6(2) ?
C5 C1 O1 . . 122.0(2) ?
C1 C2 C3 . . 119.3(2) ?
C1 C2 H2 . . 120.3 ?
C3 C2 H2 . . 120.3 ?
C2 C3 C6 . . 121.1(2) ?
C2 C3 H3 . . 119.5 ?
C6 C3 H3 . . 119.5 ?
C5 C4 C6 . . 121.1(2) ?
C5 C4 H4 . . 119.4 ?
C6 C4 H4 . . 119.4 ?
C4 C5 C1 . . 119.4(2) ?
C4 C5 H5 . . 120.3 ?
C1 C5 H5 . . 120.3 ?
C3 C6 C4 . . 117.8(2) ?
C3 C6 C7 . . 118.6(2) ?
C4 C6 C7 . . 123.6(2) ?
C8 C7 C6 . . 130.1(2) ?
C8 C7 H7 . . 114.9 ?
C6 C7 H7 . . 114.9 ?
C7 C8 N1 . . 129.4(2) ?
C7 C8 C9 . . 122.6(2) ?
N1 C8 C9 . . 108.0(2) ?
O2 C9 O3 . . 121.5(2) ?
O2 C9 C8 . . 133.5(2) ?
O3 C9 C8 . . 105.0(2) ?
N1 C10 O3 . . 116.3(2) ?
N1 C10 C11 . . 128.7(3) ?
O3 C10 C11 . . 115.1(2) ?
C10 C11 H11A . . 109.5 ?
C10 C11 H11B . . 109.5 ?
H11A C11 H11B . . 109.5 ?
C10 C11 H11C . . 109.5 ?
H11A C11 H11C . . 109.5 ?
H11B C11 H11C . . 109.5 ?
O4 C12 O1 . . 123.0(2) ?
O4 C12 C13 . . 125.9(3) ?
O1 C12 C13 . . 111.1(2) ?
C12 C13 H13A . . 109.5 ?
C12 C13 H13B . . 109.5 ?
H13A C13 H13B . . 109.5 ?
C12 C13 H13C . . 109.5 ?
H13A C13 H13C . . 109.5 ?
H13B C13 H13C . . 109.5 ?

loop_
_geom_bond_atom_site_label_1
_geom_bond_atom_site_label_2
_geom_bond_site_symmetry_2
_geom_bond_distance
_geom_bond_publ_flag
N1 C10 . 1.275(3) ?
N1 C8 . 1.409(3) ?
O1 C12 . 1.363(3) ?
O1 C1 . 1.405(3) ?
O2 C9 . 1.196(3) ?
O3 C10 . 1.381(3) ?
O3 C9 . 1.390(3) ?
O4 C12 . 1.185(3) ?
C1 C2 . 1.374(4) ?
C1 C5 . 1.376(4) ?
C2 C3 . 1.379(4) ?
C2 H2 . 0.9300 ?
C3 C6 . 1.398(3) ?
C3 H3 . 0.9300 ?
C4 C5 . 1.375(4) ?
C4 C6 . 1.400(3) ?
C4 H4 . 0.9300 ?
C5 H5 . 0.9300 ?
C6 C7 . 1.450(3) ?
C7 C8 . 1.345(4) ?
C7 H7 . 0.9300 ?
C8 C9 . 1.463(4) ?
C10 C11 . 1.469(4) ?
C11 H11A . 0.9600 ?
C11 H11B . 0.9600 ?
C11 H11C . 0.9600 ?
C12 C13 . 1.484(4) ?
C13 H13A . 0.9600 ?
C13 H13B . 0.9600 ?
C13 H13C . 0.9600 ?

loop_
_geom_hbond_atom_site_label_D
_geom_hbond_atom_site_label_H
_geom_hbond_atom_site_label_A
_geom_hbond_site_symmetry_A
_geom_hbond_distance_DH
_geom_hbond_distance_HA
_geom_hbond_distance_DA
_geom_hbond_angle_DHA
C4 H4 N1 1_555 0.93 2.45 3.098(4) 127
C7 H7 O2 2_665 0.93 2.53 3.417(4) 160
C13 H13B O4 1_655 0.96 2.50 3.382(4) 152

loop_
_cod_related_entry_id
_cod_related_entry_database
_cod_related_entry_code
1 ChemSpider 4832506
